data_7005664
loop_
_publ_author_name
'Bernhardt, Paul V.'
'Chin, Piao'
'Sharpe, Philip C.'
'Richardson, Des R.'

_publ_section_title
;
 Hydrazone chelators for the treatment of iron overload disorders: iron
 coordination chemistry and biological activity.
;
_journal_issue 30
_journal_name_full 'Dalton transactions (Cambridge, England : 2003)'
_journal_page_first 3232
_journal_page_last 3244
_journal_paper_doi 10.1039/b704102k
_journal_year 2007
_chemical_compound_source 'synthesis as described'
_chemical_formula_moiety 'C13 H10 Br1 N3 O, 2(H2 O)'
_chemical_formula_sum 'C13 H14 Br N3 O3'
_chemical_formula_weight 340.18
_chemical_name_systematic
;
?
;
_space_group_IT_number 148
_symmetry_cell_setting trigonal
_symmetry_Int_Tables_number 148
_symmetry_space_group_name_Hall '-R 3'
_symmetry_space_group_name_H-M 'R -3 :H'
_atom_sites_solution_hydrogens geom
_atom_sites_solution_primary direct
_atom_sites_solution_secondary difmap
_audit_conform_dict_location ftp://ftp.iucr.org/pub/cif_core.dic
_audit_conform_dict_name cif_core.dic
_audit_conform_dict_version 2.3
_audit_creation_date 2007-03-16T15:09:10-00:00
_audit_creation_method 'WinGX routine CIF_UPDATE'
_cell_angle_alpha 90
_cell_angle_beta 90
_cell_angle_gamma 120
_cell_formula_units_Z 18
_cell_length_a 26.311(3)
_cell_length_b 26.311(3)
_cell_length_c 11.2700(10)
_cell_measurement_reflns_used 25
_cell_measurement_temperature 293(2)
_cell_measurement_theta_max 14.108
_cell_measurement_theta_min 10.354
_cell_measurement_wavelength 0.71073
_cell_volume 6756.6(12)
_computing_cell_refinement 'CAD4 Express (Enraf Nonius, 1994)'
_computing_data_collection 'CAD4 Express (Enraf Nonius, 1994)'
_computing_data_reduction 'XCAD4 (Harms & Wocadlo, 1995)'
_computing_molecular_graphics 'Ortep-3 for Windows (Farrugia, 1997)'
_computing_publication_material 'WinGX publication routines (Farrugia, 1999)'
_computing_structure_refinement 'SHELXL-97 (Sheldrick, 1997)'
_diffrn_ambient_temperature 293(2)
_diffrn_detector 'scintillation LiI'
_diffrn_detector_dtime 1.195
_diffrn_measured_fraction_theta_full 0.999
_diffrn_measured_fraction_theta_max 0.999
_diffrn_measurement_device '\k-geometry diffractometer'
_diffrn_measurement_device_type 'Enraf Nonius TurboCAD4'
_diffrn_measurement_method 'non-profiled omega/2theta scans'
_diffrn_orient_matrix_type
;
x-axis points to radiation source
the matrix is specified in reciprocal space
;
_diffrn_orient_matrix_UB_11 0.041174
_diffrn_orient_matrix_UB_12 0.031712
_diffrn_orient_matrix_UB_13 -0.016197
_diffrn_orient_matrix_UB_21 -0.014206
_diffrn_orient_matrix_UB_22 0.028241
_diffrn_orient_matrix_UB_23 -0.015408
_diffrn_orient_matrix_UB_31 0.005193
_diffrn_orient_matrix_UB_32 0.011012
_diffrn_orient_matrix_UB_33 0.08593
_diffrn_radiation_monochromator graphite
_diffrn_radiation_probe x-ray
_diffrn_radiation_type MoK\a
_diffrn_radiation_wavelength 0.71073
_diffrn_reflns_av_R_equivalents 0.0801
_diffrn_reflns_av_unetI/netI 0.243
_diffrn_reflns_limit_h_max 27
_diffrn_reflns_limit_h_min -1
_diffrn_reflns_limit_k_max 27
_diffrn_reflns_limit_k_min -1
_diffrn_reflns_limit_l_max 13
_diffrn_reflns_limit_l_min -13
_diffrn_reflns_number 3237
_diffrn_reflns_theta_full 24.98
_diffrn_reflns_theta_max 24.98
_diffrn_reflns_theta_min 1.55
_diffrn_source 'Enraf Nonius FR590'
_diffrn_standards_decay_% -5
_diffrn_standards_interval_time 120
_diffrn_standards_number 3
_exptl_absorpt_coefficient_mu 2.748
_exptl_absorpt_correction_T_max 0.759
_exptl_absorpt_correction_T_min 0.6918
_exptl_absorpt_correction_type psi-scan
_exptl_absorpt_process_details
;
North A.C.T., Phillips D.C. & Mathews F.S. (1968) Acta. Cryst. A24, 351
Number of psi-scan sets used was 4
Theta correction was applied.
Averaged transmission function was used.
No Fourier smoothing was applied.
;
_exptl_crystal_colour colourless
_exptl_crystal_density_diffrn 1.505
_exptl_crystal_density_method 'not measured'
_exptl_crystal_description prism
_exptl_crystal_F_000 3096
_exptl_crystal_size_max 0.5
_exptl_crystal_size_mid 0.13
_exptl_crystal_size_min 0.1
_refine_diff_density_max 0.352
_refine_diff_density_min -0.304
_refine_diff_density_rms 0.072
_refine_ls_extinction_method none
_refine_ls_goodness_of_fit_ref 0.927
_refine_ls_hydrogen_treatment constr
_refine_ls_matrix_type full
_refine_ls_number_parameters 181
_refine_ls_number_reflns 2639
_refine_ls_number_restraints 0
_refine_ls_restrained_S_all 0.927
_refine_ls_R_factor_all 0.2601
_refine_ls_R_factor_gt 0.0477
_refine_ls_shift/su_max 0.001
_refine_ls_shift/su_mean 0
_refine_ls_structure_factor_coef Fsqd
_refine_ls_weighting_details 'calc w=1/[\s^2^(Fo^2^)+(0.0315P)^2^+0.0000P] where P=(Fo^2^+2Fc^2^)/3'
_refine_ls_weighting_scheme calc
_refine_ls_wR_factor_gt 0.0766
_refine_ls_wR_factor_ref 0.1179
_reflns_number_gt 787
_reflns_number_total 2639
_reflns_threshold_expression >2sigma(I)
_cod_data_source_file b704102k.txt
_cod_data_source_block 2030ac30
_cod_original_sg_symbol_H-M 'R -3'
_cod_database_code 7005664

loop_
_symmetry_equiv_pos_as_xyz
'x, y, z'
'-y, x-y, z'
'-x+y, -x, z'
'x+2/3, y+1/3, z+1/3'
'-y+2/3, x-y+1/3, z+1/3'
'-x+y+2/3, -x+1/3, z+1/3'
'x+1/3, y+2/3, z+2/3'
'-y+1/3, x-y+2/3, z+2/3'
'-x+y+1/3, -x+2/3, z+2/3'
'-x, -y, -z'
'y, -x+y, -z'
'x-y, x, -z'
'-x+2/3, -y+1/3, -z+1/3'
'y+2/3, -x+y+1/3, -z+1/3'
'x-y+2/3, x+1/3, -z+1/3'
'-x+1/3, -y+2/3, -z+2/3'
'y+1/3, -x+y+2/3, -z+2/3'
'x-y+1/3, x+2/3, -z+2/3'

loop_
_atom_site_label
_atom_site_type_symbol
_atom_site_fract_x
_atom_site_fract_y
_atom_site_fract_z
_atom_site_U_iso_or_equiv
_atom_site_adp_type
_atom_site_occupancy
_atom_site_symmetry_multiplicity
_atom_site_calc_flag
_atom_site_refinement_flags
_atom_site_disorder_assembly
_atom_site_disorder_group
C1 C 0.4142(3) -0.1177(3) 0.5646(7) 0.052(2) Uani 1 1 d . . .
H1 H 0.3861 -0.1313 0.6244 0.063 Uiso 1 1 calc R . .
C2 C 0.4512(3) -0.1400(3) 0.5582(7) 0.056(2) Uani 1 1 d . . .
H2 H 0.4478 -0.1688 0.6109 0.067 Uiso 1 1 calc R . .
C3 C 0.4936(3) -0.1188(3) 0.4713(7) 0.057(2) Uani 1 1 d . . .
H3 H 0.5191 -0.1335 0.4636 0.069 Uiso 1 1 calc R . .
C4 C 0.4979(3) -0.0763(3) 0.3970(7) 0.049(2) Uani 1 1 d . . .
H4 H 0.5275 -0.0602 0.3403 0.058 Uiso 1 1 calc R . .
C5 C 0.4580(3) -0.0571(3) 0.4063(6) 0.0342(18) Uani 1 1 d . . .
C6 C 0.4565(3) -0.0143(3) 0.3291(7) 0.040(2) Uani 1 1 d . . .
H6 H 0.4269 -0.0051 0.3373 0.047 Uiso 1 1 calc R . .
C7 C 0.5327(4) 0.0836(3) 0.0993(7) 0.046(2) Uani 1 1 d . . .
C8 C 0.5165(3) 0.1201(3) 0.0233(6) 0.042(2) Uani 1 1 d . . .
C9 C 0.5471(3) 0.1807(4) 0.0261(6) 0.051(2) Uani 1 1 d . . .
C10 C 0.5341(4) 0.2135(4) -0.0505(8) 0.072(3) Uani 1 1 d . . .
H10 H 0.5555 0.2543 -0.0478 0.086 Uiso 1 1 calc R . .
C11 C 0.4898(4) 0.1856(5) -0.1301(7) 0.071(3) Uani 1 1 d . . .
H11 H 0.4808 0.2073 -0.1823 0.085 Uiso 1 1 calc R . .
C12 C 0.4586(4) 0.1258(5) -0.1334(7) 0.069(3) Uani 1 1 d . . .
H12 H 0.4282 0.1071 -0.1881 0.083 Uiso 1 1 calc R . .
C13 C 0.4711(3) 0.0926(3) -0.0574(7) 0.056(2) Uani 1 1 d . . .
H13 H 0.4492 0.0518 -0.0603 0.068 Uiso 1 1 calc R . .
Br1 Br 0.60900(4) 0.22240(4) 0.13622(9) 0.0830(4) Uani 1 1 d . . .
N1 N 0.4161(2) -0.0774(2) 0.4901(5) 0.0414(15) Uani 1 1 d . . .
N2 N 0.4961(2) 0.0112(2) 0.2491(5) 0.0420(16) Uani 1 1 d . . .
N3 N 0.4897(2) 0.0502(2) 0.1784(5) 0.0446(16) Uani 1 1 d . . .
H3A H 0.4589 0.0534 0.184 0.053 Uiso 1 1 calc R . .
O1 O 0.5785(2) 0.0836(2) 0.0894(5) 0.0681(17) Uani 1 1 d . . .
O2 O 0.38068(17) 0.04746(17) 0.2194(4) 0.0558(14) Uani 1 1 d . . .
H21 H 0.346 0.0214 0.1966 0.084 Uiso 1 1 d R . .
H22 H 0.3855 0.0796 0.1905 0.084 Uiso 1 1 d R . .
O3 O 0.63226(19) 0.02351(19) 0.2082(4) 0.0727(16) Uani 1 1 d . . .
H31 H 0.6095 0.0365 0.1862 0.109 Uiso 1 1 d R . .
H32 H 0.6395 0.0326 0.2805 0.109 Uiso 1 1 d R . .

loop_
_atom_site_aniso_label
_atom_site_aniso_U_11
_atom_site_aniso_U_22
_atom_site_aniso_U_33
_atom_site_aniso_U_23
_atom_site_aniso_U_13
_atom_site_aniso_U_12
C1 0.059(6) 0.050(5) 0.051(6) 0.011(5) 0.004(4) 0.030(5)
C2 0.080(7) 0.046(5) 0.055(6) 0.018(5) 0.008(5) 0.041(5)
C3 0.053(6) 0.062(6) 0.075(7) 0.006(5) -0.002(5) 0.042(5)
C4 0.045(5) 0.044(5) 0.059(6) 0.004(4) 0.003(4) 0.023(4)
C5 0.038(5) 0.031(4) 0.036(5) 0.010(4) 0.001(4) 0.019(4)
C6 0.037(5) 0.027(4) 0.049(6) 0.000(4) 0.008(4) 0.012(4)
C7 0.048(6) 0.041(5) 0.046(5) 0.021(4) 0.010(5) 0.019(5)
C8 0.040(5) 0.047(5) 0.048(6) 0.016(5) 0.018(4) 0.029(4)
C9 0.050(5) 0.059(6) 0.045(5) 0.010(5) 0.006(4) 0.029(5)
C10 0.070(7) 0.073(7) 0.082(7) 0.034(6) 0.013(6) 0.043(6)
C11 0.092(8) 0.107(9) 0.051(7) 0.032(7) 0.011(6) 0.077(8)
C12 0.068(7) 0.113(9) 0.042(6) 0.009(6) -0.003(5) 0.058(7)
C13 0.056(6) 0.068(6) 0.048(6) 0.000(5) -0.006(5) 0.033(5)
Br1 0.0684(7) 0.0646(7) 0.1054(7) -0.0026(6) -0.0161(7) 0.0253(6)
N1 0.046(4) 0.037(4) 0.043(4) 0.010(3) 0.006(3) 0.022(3)
N2 0.039(4) 0.037(4) 0.050(5) 0.010(3) -0.002(4) 0.018(3)
N3 0.046(4) 0.047(4) 0.051(4) 0.009(3) 0.001(4) 0.031(4)
O1 0.051(4) 0.093(4) 0.075(4) 0.035(3) 0.022(3) 0.046(3)
O2 0.050(3) 0.050(3) 0.067(4) 0.004(3) -0.008(3) 0.025(3)
O3 0.068(4) 0.096(4) 0.077(4) -0.016(3) -0.010(3) 0.058(4)

loop_
_atom_type_symbol
_atom_type_description
_atom_type_scat_dispersion_real
_atom_type_scat_dispersion_imag
_atom_type_scat_source
C C 0.0033 0.0016 'International Tables Vol C Tables 4.2.6.8 and 6.1.1.4'
H H 0 0 'International Tables Vol C Tables 4.2.6.8 and 6.1.1.4'
Br Br -0.2901 2.4595 'International Tables Vol C Tables 4.2.6.8 and 6.1.1.4'
N N 0.0061 0.0033 'International Tables Vol C Tables 4.2.6.8 and 6.1.1.4'
O O 0.0106 0.006 'International Tables Vol C Tables 4.2.6.8 and 6.1.1.4'

loop_
_geom_angle_atom_site_label_1
_geom_angle_atom_site_label_2
_geom_angle_atom_site_label_3
_geom_angle
_geom_angle_site_symmetry_1
_geom_angle_site_symmetry_3
_geom_angle_publ_flag
N1 C1 C2 123.8(7) . . ?
C1 C2 C3 118.0(7) . . ?
C4 C3 C2 119.4(7) . . ?
C3 C4 C5 119.4(7) . . ?
N1 C5 C4 122.3(7) . . ?
N1 C5 C6 113.4(6) . . ?
C4 C5 C6 124.3(7) . . ?
N2 C6 C5 120.1(7) . . ?
O1 C7 N3 124.4(7) . . ?
O1 C7 C8 123.3(7) . . ?
N3 C7 C8 112.2(7) . . ?
C9 C8 C13 118.1(7) . . ?
C9 C8 C7 122.6(7) . . ?
C13 C8 C7 119.2(7) . . ?
C10 C9 C8 121.7(7) . . ?
C10 C9 Br1 117.1(7) . . ?
C8 C9 Br1 121.2(6) . . ?
C11 C10 C9 119.2(8) . . ?
C10 C11 C12 120.1(8) . . ?
C11 C12 C13 121.2(9) . . ?
C12 C13 C8 119.7(8) . . ?
C1 N1 C5 117.1(6) . . ?
C6 N2 N3 115.4(6) . . ?
C7 N3 N2 119.4(6) . . ?

loop_
_geom_bond_atom_site_label_1
_geom_bond_atom_site_label_2
_geom_bond_distance
_geom_bond_site_symmetry_2
_geom_bond_publ_flag
C1 N1 1.334(7) . ?
C1 C2 1.369(8) . ?
C2 C3 1.374(9) . ?
C3 C4 1.357(9) . ?
C4 C5 1.376(8) . ?
C5 N1 1.342(7) . ?
C5 C6 1.439(8) . ?
C6 N2 1.283(7) . ?
C7 O1 1.210(7) . ?
C7 N3 1.360(8) . ?
C7 C8 1.499(9) . ?
C8 C9 1.381(9) . ?
C8 C13 1.384(9) . ?
C9 C10 1.379(9) . ?
C9 Br1 1.900(7) . ?
C10 C11 1.359(10) . ?
C11 C12 1.365(10) . ?
C12 C13 1.377(9) . ?
N2 N3 1.374(6) . ?

loop_
_cod_related_entry_id
_cod_related_entry_database
_cod_related_entry_code
1 ChemSpider 21190466
